data_7105393
loop_
_publ_author_name
'Liu, Yan'
'Xu, Xin'
'Xia, Qingchun'
'Yuan, Guozan'
'He, Qizhuang'
'Cui, Yong'

_publ_section_title
;
 Multiple topological isomerism of three-connected networks in
 silver-based metal--organoboron frameworks
;
_journal_issue 15
_journal_name_full 'Chemical Communications'
_journal_page_first 2608
_journal_paper_doi 10.1039/b923365b
_journal_volume 46
_journal_year 2010
_chemical_formula_sum 'C52 H61.33 Ag B F3 N6 O5.17 S'
_chemical_formula_weight 1060.81
_chemical_name_systematic
;
?
;
_space_group_IT_number 19
_symmetry_cell_setting orthorhombic
_symmetry_space_group_name_Hall 'P 2ac 2ab'
_symmetry_space_group_name_H-M 'P 21 21 21'
_atom_sites_solution_hydrogens geom
_atom_sites_solution_primary direct
_atom_sites_solution_secondary difmap
_audit_creation_method SHELXL-97
_cell_angle_alpha 90.00
_cell_angle_beta 90.00
_cell_angle_gamma 90.00
_cell_formula_units_Z 12
_cell_length_a 13.6581(2)
_cell_length_b 32.4156(5)
_cell_length_c 40.5791(6)
_cell_measurement_reflns_used 15204
_cell_measurement_temperature 123(2)
_cell_measurement_theta_max 50.32
_cell_measurement_theta_min 2.73
_cell_volume 17965.8(5)
_computing_cell_refinement 'SAINT (Bruker, 1999)'
_computing_data_collection 'SMART (Bruker, 1997)'
_computing_data_reduction SAINT
_computing_molecular_graphics 'SHELXTL-PLUS (Sheldrick, 1990)'
_computing_publication_material SHELXL-97
_computing_structure_refinement 'SHELXL-97 (Sheldrick, 1997)'
_computing_structure_solution 'SHELXS-97 (Sheldrick, 1990)'
_diffrn_ambient_temperature 123(2)
_diffrn_measured_fraction_theta_full 0.877
_diffrn_measured_fraction_theta_max 0.877
_diffrn_radiation_monochromator graphite
_diffrn_radiation_source 'fine-focus sealed tube'
_diffrn_radiation_type CuK\a
_diffrn_radiation_wavelength 1.54178
_diffrn_reflns_av_R_equivalents 0.0426
_diffrn_reflns_av_sigmaI/netI 0.0761
_diffrn_reflns_limit_h_max 13
_diffrn_reflns_limit_h_min -12
_diffrn_reflns_limit_k_max 29
_diffrn_reflns_limit_k_min -31
_diffrn_reflns_limit_l_max 37
_diffrn_reflns_limit_l_min -38
_diffrn_reflns_number 35420
_diffrn_reflns_theta_full 50.32
_diffrn_reflns_theta_max 50.32
_diffrn_reflns_theta_min 2.73
_exptl_absorpt_coefficient_mu 3.475
_exptl_absorpt_correction_T_max 0.75
_exptl_absorpt_correction_T_min 0.620
_exptl_absorpt_correction_type multi-scan
_exptl_absorpt_process_details 'SADABS (Sheldrick, 1996)'
_exptl_crystal_colour colorless
_exptl_crystal_density_diffrn 1.177
_exptl_crystal_density_method 'not measured'
_exptl_crystal_description Block
_exptl_crystal_F_000 6620
_exptl_crystal_size_max 0.10
_exptl_crystal_size_mid 0.08
_exptl_crystal_size_min 0.08
_refine_diff_density_max 0.901
_refine_diff_density_min -0.475
_refine_diff_density_rms 0.122
_refine_ls_abs_structure_details 'Flack H D (1983), Acta Cryst. A39, 876-881'
_refine_ls_abs_structure_Flack 0.057(12)
_refine_ls_extinction_method none
_refine_ls_goodness_of_fit_ref 1.164
_refine_ls_hydrogen_treatment constr
_refine_ls_matrix_type full
_refine_ls_number_parameters 1464
_refine_ls_number_reflns 15204
_refine_ls_number_restraints 79
_refine_ls_restrained_S_all 1.191
_refine_ls_R_factor_all 0.1155
_refine_ls_R_factor_gt 0.0968
_refine_ls_shift/su_max 0.000
_refine_ls_shift/su_mean 0.000
_refine_ls_structure_factor_coef Fsqd
_refine_ls_weighting_details 'calc w=1/[\s^2^(Fo^2^)+(0.1700P)^2^+0.0000P] where P=(Fo^2^+2Fc^2^)/3'
_refine_ls_weighting_scheme calc
_refine_ls_wR_factor_gt 0.2381
_refine_ls_wR_factor_ref 0.2562
_reflns_number_gt 12187
_reflns_number_total 15204
_reflns_threshold_expression >2sigma(I)
_cod_data_source_file b923365b.txt
_cod_data_source_block 2_[(AgL)OTf].2CH3CN.13/6H2O
_cod_depositor_comments
;
The following automatic conversions were performed:
'_symmetry_cell_setting' value 'Orthorhombic' changed to 'orthorhombic'
according to '/home/saulius/struct/CIF-dictionaries/cif_core.dic'
dictionary named 'cif_core.dic' version 2.4.1 from
2010-06-29.

'_exptl_absorpt_correction_type' value 'Multi-scan' changed
to 'multi-scan' according to
'/home/saulius/struct/CIF-dictionaries/cif_core.dic' dictionary named
'cif_core.dic' version 2.4.1 from 2010-06-29.

Automatic conversion script
Id: cif_fix_enum 1527 2010-12-29 10:47:43Z saulius 
;
_cod_original_sg_symbol_H-M P2(1)2(1)2(1)
_cod_database_code 7105393

loop_
_symmetry_equiv_pos_as_xyz
'x, y, z'
'-x+1/2, -y, z+1/2'
'-x, y+1/2, -z+1/2'
'x+1/2, -y+1/2, -z'

loop_
_atom_site_label
_atom_site_type_symbol
_atom_site_fract_x
_atom_site_fract_y
_atom_site_fract_z
_atom_site_U_iso_or_equiv
_atom_site_adp_type
_atom_site_occupancy
_atom_site_symmetry_multiplicity
_atom_site_calc_flag
_atom_site_refinement_flags
_atom_site_disorder_assembly
_atom_site_disorder_group
Ag1 Ag -0.31588(8) 0.30431(4) 0.86983(3) 0.0860(4) Uani 1 1 d . . .
Ag2 Ag 0.23574(12) 0.24452(4) 0.49934(4) 0.1134(6) Uani 1 1 d . . .
Ag3 Ag 1.05127(8) -0.21307(4) 0.37639(3) 0.0840(4) Uani 1 1 d . . .
B1 B 0.3134(12) 0.4195(5) 1.0022(4) 0.065(4) Uani 1 1 d . . .
B2 B -0.2823(14) 0.0914(5) 0.6627(4) 0.072(5) Uani 1 1 d . . .
B3 B 0.7199(11) 0.0861(5) 0.3249(3) 0.053(4) Uani 1 1 d . . .
N1 N -0.1738(8) 0.3142(4) 0.8979(3) 0.112(5) Uani 1 1 d G . .
C1 C -0.1562(8) 0.2954(4) 0.9281(3) 0.108(6) Uani 1 1 d G . .
H1A H -0.1969 0.2743 0.9354 0.129 Uiso 1 1 calc R . .
C2 C -0.0778(9) 0.3081(4) 0.9474(3) 0.107(6) Uani 1 1 d G . .
H2A H -0.0660 0.2956 0.9676 0.128 Uiso 1 1 calc R . .
C3 C -0.0170(7) 0.3397(4) 0.9365(3) 0.087(5) Uani 1 1 d G . .
C4 C -0.0346(10) 0.3585(4) 0.9063(3) 0.141(9) Uani 1 1 d G . .
H4A H 0.0061 0.3796 0.8990 0.169 Uiso 1 1 calc R . .
C5 C -0.1130(11) 0.3457(5) 0.8870(3) 0.153(10) Uani 1 1 d G . .
H5A H -0.1248 0.3583 0.8668 0.184 Uiso 1 1 calc R . .
C6 C 0.0652(13) 0.3544(5) 0.9578(4) 0.082(5) Uani 1 1 d . . .
C7 C 0.0460(11) 0.3816(5) 0.9839(4) 0.075(4) Uani 1 1 d . . .
C8 C 0.1246(11) 0.4015(4) 0.9988(3) 0.068(4) Uani 1 1 d . . .
C9 C 0.2245(10) 0.3924(4) 0.9882(3) 0.055(3) Uani 1 1 d . . .
C10 C 0.2396(10) 0.3640(4) 0.9639(3) 0.065(4) Uani 1 1 d . . .
C11 C 0.1621(11) 0.3446(5) 0.9486(4) 0.074(4) Uani 1 1 d . . .
C12 C 0.1759(11) 0.3097(6) 0.9222(5) 0.107(6) Uani 1 1 d D . .
H12A H 0.2445 0.3057 0.9181 0.160 Uiso 1 1 calc R . .
H12B H 0.1440 0.3177 0.9021 0.160 Uiso 1 1 calc R . .
H12C H 0.1477 0.2846 0.9302 0.160 Uiso 1 1 calc R . .
C13 C 0.3447(10) 0.3552(5) 0.9519(4) 0.086(5) Uani 1 1 d D . .
H13A H 0.3431 0.3350 0.9347 0.129 Uiso 1 1 calc R . .
H13B H 0.3831 0.3449 0.9700 0.129 Uiso 1 1 calc R . .
H13C H 0.3734 0.3802 0.9438 0.129 Uiso 1 1 calc R . .
C14 C 0.1070(9) 0.4319(5) 1.0281(3) 0.074(4) Uani 1 1 d D . .
H14A H 0.0380 0.4341 1.0323 0.111 Uiso 1 1 calc R . .
H14B H 0.1328 0.4586 1.0226 0.111 Uiso 1 1 calc R . .
H14C H 0.1393 0.4217 1.0474 0.111 Uiso 1 1 calc R . .
C15 C -0.0598(9) 0.3912(5) 0.9943(4) 0.091(5) Uani 1 1 d D . .
H15A H -0.0593 0.4101 1.0125 0.137 Uiso 1 1 calc R . .
H15B H -0.0918 0.3661 1.0008 0.137 Uiso 1 1 calc R . .
H15C H -0.0944 0.4032 0.9761 0.137 Uiso 1 1 calc R . .
N2 N 0.8189(8) 0.3087(4) 1.0918(3) 0.122(3) Uani 1 1 d G . .
C16 C 0.7560(10) 0.3362(4) 1.1074(2) 0.122(3) Uani 1 1 d G . .
H16A H 0.7673 0.3439 1.1291 0.146 Uiso 1 1 calc R . .
C17 C 0.6761(9) 0.3522(4) 1.0904(3) 0.122(3) Uani 1 1 d G . .
H17A H 0.6339 0.3706 1.1008 0.146 Uiso 1 1 calc R . .
C18 C 0.6591(9) 0.3407(4) 1.0579(3) 0.122(3) Uani 1 1 d G . .
C19 C 0.7221(10) 0.3132(5) 1.0424(2) 0.122(3) Uani 1 1 d G . .
H19A H 0.7108 0.3055 1.0206 0.146 Uiso 1 1 calc R . .
C20 C 0.8020(9) 0.2972(4) 1.0593(3) 0.122(3) Uani 1 1 d G . .
H20A H 0.8441 0.2788 1.0489 0.146 Uiso 1 1 calc R . .
C21 C 0.5711(11) 0.3590(5) 1.0420(4) 0.073(4) Uani 1 1 d . . .
C22 C 0.4817(11) 0.3450(4) 1.0504(3) 0.064(4) Uani 1 1 d . . .
C23 C 0.3970(10) 0.3640(4) 1.0391(3) 0.058(4) Uani 1 1 d D . .
C24 C 0.4028(11) 0.3963(4) 1.0155(3) 0.064(4) Uani 1 1 d . . .
C25 C 0.4967(9) 0.4088(4) 1.0047(3) 0.063(4) Uani 1 1 d . . .
C26 C 0.5827(11) 0.3898(6) 1.0188(4) 0.079(5) Uani 1 1 d . . .
C27 C 0.6888(12) 0.4022(6) 1.0093(5) 0.113(6) Uani 1 1 d D . .
H27A H 0.6870 0.4233 0.9927 0.170 Uiso 1 1 calc R . .
H27B H 0.7229 0.3785 1.0009 0.170 Uiso 1 1 calc R . .
H27C H 0.7222 0.4125 1.0284 0.170 Uiso 1 1 calc R . .
C28 C 0.5055(11) 0.4406(5) 0.9787(4) 0.084(5) Uani 1 1 d D . .
H28A H 0.5735 0.4459 0.9744 0.127 Uiso 1 1 calc R . .
H28B H 0.4745 0.4656 0.9860 0.127 Uiso 1 1 calc R . .
H28C H 0.4743 0.4310 0.9590 0.127 Uiso 1 1 calc R . .
C29 C 0.2936(10) 0.3498(5) 1.0496(4) 0.090(5) Uani 1 1 d D . .
H29A H 0.2990 0.3281 1.0656 0.135 Uiso 1 1 calc R . .
H29B H 0.2589 0.3397 1.0306 0.135 Uiso 1 1 calc R . .
H29C H 0.2586 0.3726 1.0589 0.135 Uiso 1 1 calc R . .
C30 C 0.4785(12) 0.3066(5) 1.0748(4) 0.101(5) Uani 1 1 d D . .
H30A H 0.4116 0.2992 1.0791 0.152 Uiso 1 1 calc R . .
H30B H 0.5100 0.3138 1.0952 0.152 Uiso 1 1 calc R . .
H30C H 0.5119 0.2837 1.0650 0.152 Uiso 1 1 calc R . .
N3 N 0.2785(8) 0.6865(2) 1.0018(3) 0.079(4) Uani 1 1 d G . .
C31 C 0.2223(7) 0.6649(3) 1.0245(2) 0.080(4) Uani 1 1 d G . .
H31A H 0.1810 0.6790 1.0388 0.096 Uiso 1 1 calc R . .
C32 C 0.2279(7) 0.6221(3) 1.0259(2) 0.073(4) Uani 1 1 d G . .
H32A H 0.1902 0.6076 1.0411 0.088 Uiso 1 1 calc R . .
C33 C 0.2896(8) 0.6010(2) 1.0045(3) 0.066(4) Uani 1 1 d G . .
C34 C 0.3459(7) 0.6226(3) 0.9818(2) 0.085(5) Uani 1 1 d G . .
H34A H 0.3872 0.6085 0.9675 0.102 Uiso 1 1 calc R . .
C35 C 0.3403(7) 0.6654(3) 0.9804(2) 0.081(5) Uani 1 1 d G . .
H35A H 0.3779 0.6799 0.9652 0.097 Uiso 1 1 calc R . .
C36 C 0.2961(9) 0.5547(4) 1.0042(3) 0.062(4) Uani 1 1 d . . .
C37 C 0.3316(9) 0.5331(5) 1.0314(3) 0.058(3) Uani 1 1 d . . .
C38 C 0.3317(9) 0.4909(5) 1.0312(3) 0.055(3) Uani 1 1 d . . .
C39 C 0.3015(9) 0.4678(4) 1.0043(3) 0.054(3) Uani 1 1 d . . .
C40 C 0.2689(9) 0.4903(4) 0.9754(3) 0.054(3) Uani 1 1 d . . .
C41 C 0.2608(9) 0.5326(5) 0.9763(3) 0.064(4) Uani 1 1 d . . .
C42 C 0.2077(13) 0.5560(5) 0.9484(3) 0.081(5) Uani 1 1 d . . .
H42A H 0.2072 0.5850 0.9533 0.122 Uiso 1 1 calc R . .
H42B H 0.1417 0.5462 0.9466 0.122 Uiso 1 1 calc R . .
H42C H 0.2414 0.5515 0.9279 0.122 Uiso 1 1 calc R . .
C43 C 0.2413(11) 0.4684(5) 0.9435(3) 0.074(4) Uani 1 1 d . . .
H43A H 0.2215 0.4884 0.9274 0.111 Uiso 1 1 calc R . .
H43B H 0.1882 0.4497 0.9476 0.111 Uiso 1 1 calc R . .
H43C H 0.2967 0.4533 0.9353 0.111 Uiso 1 1 calc R . .
C44 C 0.3643(11) 0.4661(4) 1.0629(3) 0.077(4) Uani 1 1 d D . .
H44A H 0.3821 0.4851 1.0800 0.115 Uiso 1 1 calc R . .
H44B H 0.4196 0.4490 1.0577 0.115 Uiso 1 1 calc R . .
H44C H 0.3111 0.4491 1.0703 0.115 Uiso 1 1 calc R . .
C45 C 0.3804(12) 0.5595(4) 1.0593(3) 0.073(4) Uani 1 1 d D . .
H45A H 0.4040 0.5415 1.0764 0.109 Uiso 1 1 calc R . .
H45B H 0.3330 0.5782 1.0684 0.109 Uiso 1 1 calc R . .
H45C H 0.4341 0.5749 1.0503 0.109 Uiso 1 1 calc R . .
N4 N -0.3298(6) 0.2591(3) 0.8297(2) 0.079(4) Uani 1 1 d G . .
C46 C -0.3525(9) 0.2710(3) 0.7977(2) 0.109(6) Uani 1 1 d G . .
H46A H -0.3708 0.2981 0.7933 0.131 Uiso 1 1 calc R . .
C47 C -0.3479(10) 0.2424(4) 0.77215(17) 0.105(6) Uani 1 1 d G . .
H47A H -0.3631 0.2504 0.7507 0.126 Uiso 1 1 calc R . .
C48 C -0.3206(8) 0.2019(3) 0.7786(2) 0.078(5) Uani 1 1 d G . .
C49 C -0.2979(8) 0.1900(2) 0.8106(2) 0.094(5) Uani 1 1 d G . .
H49A H -0.2796 0.1629 0.8150 0.113 Uiso 1 1 calc R . .
C50 C -0.3025(7) 0.2186(3) 0.83615(17) 0.069(4) Uani 1 1 d G . .
H50A H -0.2873 0.2106 0.8576 0.083 Uiso 1 1 calc R . .
C51 C -0.3125(12) 0.1703(5) 0.7500(4) 0.077(4) Uani 1 1 d . . .
C52 C -0.3945(14) 0.1569(6) 0.7356(4) 0.093(5) Uani 1 1 d . . .
C53 C -0.3873(11) 0.1301(5) 0.7073(4) 0.075(4) Uani 1 1 d . . .
C54 C -0.2933(12) 0.1167(5) 0.6970(3) 0.070(4) Uani 1 1 d . . .
C55 C -0.2108(13) 0.1300(5) 0.7135(3) 0.079(5) Uani 1 1 d . . .
C56 C -0.2147(10) 0.1570(4) 0.7410(3) 0.068(4) Uani 1 1 d . . .
C57 C -0.1287(11) 0.1726(5) 0.7587(3) 0.081(5) Uani 1 1 d . . .
H57A H -0.1495 0.1906 0.7761 0.122 Uiso 1 1 calc R . .
H57B H -0.0873 0.1874 0.7437 0.122 Uiso 1 1 calc R . .
H57C H -0.0930 0.1498 0.7679 0.122 Uiso 1 1 calc R . .
C58 C -0.1065(12) 0.1128(5) 0.7071(4) 0.086(5) Uani 1 1 d . . .
H58A H -0.1081 0.0945 0.6884 0.128 Uiso 1 1 calc R . .
H58B H -0.0846 0.0979 0.7262 0.128 Uiso 1 1 calc R . .
H58C H -0.0625 0.1352 0.7027 0.128 Uiso 1 1 calc R . .
C59 C -0.4819(11) 0.1177(6) 0.6905(5) 0.100(6) Uani 1 1 d . . .
H59A H -0.4675 0.1001 0.6721 0.149 Uiso 1 1 calc R . .
H59B H -0.5154 0.1419 0.6829 0.149 Uiso 1 1 calc R . .
H59C H -0.5228 0.1032 0.7058 0.149 Uiso 1 1 calc R . .
C60 C -0.4940(12) 0.1679(7) 0.7478(6) 0.129(8) Uani 1 1 d . . .
H60A H -0.4883 0.1855 0.7667 0.193 Uiso 1 1 calc R . .
H60B H -0.5286 0.1432 0.7537 0.193 Uiso 1 1 calc R . .
H60C H -0.5293 0.1822 0.7307 0.193 Uiso 1 1 calc R . .
N5 N 0.1336(9) 0.2043(3) 0.5296(3) 0.112(5) Uani 1 1 d GU . .
C61 C 0.1598(7) 0.1974(3) 0.5623(3) 0.097(5) Uani 1 1 d G . .
H61A H 0.2198 0.2068 0.5701 0.116 Uiso 1 1 calc R . .
C62 C 0.0962(8) 0.1767(3) 0.5832(2) 0.070(4) Uani 1 1 d G . .
H62A H 0.1137 0.1721 0.6051 0.084 Uiso 1 1 calc R . .
C63 C 0.0064(7) 0.1627(3) 0.5716(2) 0.078(4) Uani 1 1 d G . .
C64 C -0.0198(8) 0.1696(4) 0.5389(3) 0.118(7) Uani 1 1 d G . .
H64A H -0.0799 0.1603 0.5311 0.142 Uiso 1 1 calc R . .
C65 C 0.0438(11) 0.1904(4) 0.5179(2) 0.123(7) Uani 1 1 d GU . .
H65A H 0.0263 0.1950 0.4961 0.148 Uiso 1 1 calc R . .
C66 C -0.0669(11) 0.1433(6) 0.5943(4) 0.075(4) Uani 1 1 d . . .
C67 C -0.0572(14) 0.1026(5) 0.6060(4) 0.078(5) Uani 1 1 d . . .
C68 C -0.1275(11) 0.0856(4) 0.6257(3) 0.059(3) Uani 1 1 d . . .
C69 C -0.2069(11) 0.1099(5) 0.6372(3) 0.066(4) Uani 1 1 d . . .
C70 C -0.2164(9) 0.1502(4) 0.6262(4) 0.066(4) Uani 1 1 d . . .
C71 C -0.1477(14) 0.1672(5) 0.6051(4) 0.082(5) Uani 1 1 d . . .
C72 C -0.1622(12) 0.2122(5) 0.5942(5) 0.092(5) Uani 1 1 d . . .
H72A H -0.2213 0.2228 0.6038 0.138 Uiso 1 1 calc R . .
H72B H -0.1667 0.2134 0.5707 0.138 Uiso 1 1 calc R . .
H72C H -0.1075 0.2284 0.6015 0.138 Uiso 1 1 calc R . .
C73 C -0.3071(13) 0.1768(5) 0.6349(5) 0.102(5) Uani 1 1 d . . .
H73A H -0.3482 0.1620 0.6500 0.153 Uiso 1 1 calc R . .
H73B H -0.3432 0.1827 0.6151 0.153 Uiso 1 1 calc R . .
H73C H -0.2861 0.2022 0.6448 0.153 Uiso 1 1 calc R . .
C74 C -0.1127(12) 0.0419(5) 0.6366(3) 0.075(4) Uani 1 1 d . . .
H74A H -0.1665 0.0336 0.6503 0.113 Uiso 1 1 calc R . .
H74B H -0.0528 0.0399 0.6488 0.113 Uiso 1 1 calc R . .
H74C H -0.1094 0.0243 0.6176 0.113 Uiso 1 1 calc R . .
C75 C 0.0288(11) 0.0784(5) 0.5927(4) 0.075(4) Uani 1 1 d . . .
H75A H 0.0279 0.0510 0.6018 0.112 Uiso 1 1 calc R . .
H75B H 0.0887 0.0919 0.5987 0.112 Uiso 1 1 calc R . .
H75C H 0.0242 0.0768 0.5691 0.112 Uiso 1 1 calc R . .
N6 N -0.6084(7) -0.1341(2) 0.6324(2) 0.0868(18) Uani 1 1 d GU . .
C76 C -0.6357(6) -0.1066(3) 0.6570(2) 0.0868(18) Uani 1 1 d GU . .
H76A H -0.6874 -0.1131 0.6710 0.104 Uiso 1 1 calc R . .
C77 C -0.5857(8) -0.0696(3) 0.6607(2) 0.0868(18) Uani 1 1 d G . .
H77A H -0.6040 -0.0512 0.6772 0.104 Uiso 1 1 calc R . .
C78 C -0.5084(7) -0.0600(3) 0.6398(3) 0.0868(18) Uani 1 1 d G . .
C79 C -0.4811(7) -0.0875(3) 0.6152(2) 0.0868(18) Uani 1 1 d G . .
H79A H -0.4294 -0.0810 0.6012 0.104 Uiso 1 1 calc R . .
C80 C -0.5311(7) -0.1245(3) 0.6115(2) 0.0868(18) Uani 1 1 d G . .
H80A H -0.5128 -0.1429 0.5950 0.104 Uiso 1 1 calc R . .
C81 C -0.4535(10) -0.0202(4) 0.6444(3) 0.060(4) Uani 1 1 d . . .
C82 C -0.3875(13) -0.0172(5) 0.6731(3) 0.076(4) Uani 1 1 d D . .
C83 C -0.3374(11) 0.0183(5) 0.6783(3) 0.069(4) Uani 1 1 d D . .
C84 C -0.3453(11) 0.0517(5) 0.6569(3) 0.068(4) Uani 1 1 d . . .
C85 C -0.4072(11) 0.0468(4) 0.6281(3) 0.068(4) Uani 1 1 d D . .
C86 C -0.4612(11) 0.0118(5) 0.6233(3) 0.065(4) Uani 1 1 d . . .
C87 C -0.5316(14) 0.0084(5) 0.5942(4) 0.104(6) Uani 1 1 d D . .
H87A H -0.5643 0.0343 0.5910 0.157 Uiso 1 1 calc R . .
H87B H -0.5791 -0.0127 0.5986 0.157 Uiso 1 1 calc R . .
H87C H -0.4955 0.0015 0.5746 0.157 Uiso 1 1 calc R . .
C88 C -0.4210(14) 0.0850(4) 0.6051(3) 0.088(5) Uani 1 1 d D . .
H88A H -0.4624 0.0776 0.5869 0.133 Uiso 1 1 calc R . .
H88B H -0.3584 0.0937 0.5969 0.133 Uiso 1 1 calc R . .
H88C H -0.4507 0.1070 0.6173 0.133 Uiso 1 1 calc R . .
C89 C -0.2685(12) 0.0211(5) 0.7088(3) 0.087(5) Uani 1 1 d D . .
H89A H -0.2713 -0.0043 0.7209 0.131 Uiso 1 1 calc R . .
H89B H -0.2892 0.0434 0.7227 0.131 Uiso 1 1 calc R . .
H89C H -0.2026 0.0259 0.7015 0.131 Uiso 1 1 calc R . .
C90 C -0.3796(16) -0.0553(4) 0.6960(4) 0.105(6) Uani 1 1 d D . .
H90A H -0.3356 -0.0493 0.7138 0.157 Uiso 1 1 calc R . .
H90B H -0.3552 -0.0784 0.6837 0.157 Uiso 1 1 calc R . .
H90C H -0.4431 -0.0619 0.7047 0.157 Uiso 1 1 calc R . .
N7 N 0.3329(8) 0.2082(3) 0.4640(3) 0.098(4) Uani 1 1 d GU . .
C91 C 0.2958(6) 0.1975(3) 0.4333(3) 0.090(5) Uani 1 1 d G . .
H91A H 0.2307 0.2029 0.4282 0.108 Uiso 1 1 calc R . .
C92 C 0.3562(8) 0.1788(3) 0.4101(2) 0.071(4) Uani 1 1 d G . .
H92A H 0.3314 0.1716 0.3896 0.085 Uiso 1 1 calc R . .
C93 C 0.4536(7) 0.1707(3) 0.4177(2) 0.067(4) Uani 1 1 d G . .
C94 C 0.4906(6) 0.1814(3) 0.4485(3) 0.078(4) Uani 1 1 d G . .
H94A H 0.5558 0.1760 0.4535 0.094 Uiso 1 1 calc R . .
C95 C 0.4302(9) 0.2001(3) 0.4716(2) 0.125(7) Uani 1 1 d GU . .
H95A H 0.4550 0.2073 0.4922 0.150 Uiso 1 1 calc R . .
C96 C 0.5174(10) 0.1493(4) 0.3945(3) 0.061(4) Uani 1 1 d . . .
C97 C 0.5996(13) 0.1692(4) 0.3817(4) 0.074(4) Uani 1 1 d . . .
C98 C 0.6652(10) 0.1490(5) 0.3604(4) 0.076(4) Uani 1 1 d D . .
C99 C 0.6436(11) 0.1092(4) 0.3493(3) 0.067(4) Uani 1 1 d . . .
C100 C 0.5542(10) 0.0900(4) 0.3607(3) 0.052(3) Uani 1 1 d . . .
C101 C 0.4920(9) 0.1095(4) 0.3826(3) 0.058(3) Uani 1 1 d . . .
C102 C 0.4049(11) 0.0881(5) 0.3961(4) 0.081(5) Uani 1 1 d . . .
H10A H 0.3982 0.0617 0.3857 0.121 Uiso 1 1 calc R . .
H10B H 0.3475 0.1044 0.3919 0.121 Uiso 1 1 calc R . .
H10C H 0.4126 0.0845 0.4194 0.121 Uiso 1 1 calc R . .
C103 C 0.5321(10) 0.0483(5) 0.3492(3) 0.078(5) Uani 1 1 d . . .
H10D H 0.5827 0.0393 0.3344 0.117 Uiso 1 1 calc R . .
H10E H 0.4704 0.0484 0.3378 0.117 Uiso 1 1 calc R . .
H10F H 0.5285 0.0299 0.3677 0.117 Uiso 1 1 calc R . .
C104 C 0.7613(11) 0.1698(4) 0.3491(4) 0.085(5) Uani 1 1 d D . .
H10G H 0.7643 0.1973 0.3577 0.127 Uiso 1 1 calc R . .
H10H H 0.7631 0.1708 0.3255 0.127 Uiso 1 1 calc R . .
H10I H 0.8161 0.1542 0.3571 0.127 Uiso 1 1 calc R . .
C105 C 0.6176(12) 0.2141(4) 0.3939(4) 0.091(5) Uani 1 1 d D . .
H10J H 0.6754 0.2249 0.3836 0.137 Uiso 1 1 calc R . .
H10K H 0.6260 0.2141 0.4174 0.137 Uiso 1 1 calc R . .
H10L H 0.5623 0.2310 0.3882 0.137 Uiso 1 1 calc R . .
N8 N 0.9701(6) -0.1530(2) 0.3674(2) 0.066(3) Uani 1 1 d G . .
C106 C 0.8890(6) -0.1407(3) 0.3856(2) 0.076(4) Uani 1 1 d G . .
H10M H 0.8639 -0.1578 0.4020 0.091 Uiso 1 1 calc R . .
C107 C 0.8453(6) -0.1028(3) 0.3794(2) 0.067(4) Uani 1 1 d G . .
H10N H 0.7910 -0.0945 0.3915 0.081 Uiso 1 1 calc R . .
C108 C 0.8827(7) -0.0772(2) 0.3549(2) 0.079(5) Uani 1 1 d G . .
C109 C 0.9639(8) -0.0895(3) 0.3368(2) 0.079(4) Uani 1 1 d G . .
H10O H 0.9890 -0.0724 0.3204 0.094 Uiso 1 1 calc R . .
C110 C 1.0076(6) -0.1274(3) 0.3430(2) 0.089(5) Uani 1 1 d G . .
H11A H 1.0619 -0.1357 0.3309 0.107 Uiso 1 1 calc R . .
C111 C 0.8347(14) -0.0357(6) 0.3467(4) 0.093(5) Uani 1 1 d . . .
C112 C 0.8532(10) -0.0029(5) 0.3694(3) 0.064(4) Uani 1 1 d D . .
C113 C 0.8117(10) 0.0363(4) 0.3625(3) 0.059(4) Uani 1 1 d . . .
C114 C 0.7575(11) 0.0417(5) 0.3342(3) 0.068(4) Uani 1 1 d . . .
C115 C 0.7404(12) 0.0076(5) 0.3134(3) 0.070(4) Uani 1 1 d . . .
C116 C 0.7771(11) -0.0300(5) 0.3198(3) 0.072(4) Uani 1 1 d D . .
C117 C 0.6756(12) 0.0152(4) 0.2827(3) 0.074(4) Uani 1 1 d D . .
H11B H 0.6670 -0.0102 0.2709 0.112 Uiso 1 1 calc R . .
H11C H 0.7068 0.0351 0.2686 0.112 Uiso 1 1 calc R . .
H11D H 0.6129 0.0255 0.2895 0.112 Uiso 1 1 calc R . .
C118 C 0.7528(14) -0.0675(4) 0.2976(4) 0.096(5) Uani 1 1 d D . .
H11E H 0.7118 -0.0588 0.2797 0.144 Uiso 1 1 calc R . .
H11F H 0.7192 -0.0880 0.3104 0.144 Uiso 1 1 calc R . .
H11G H 0.8124 -0.0790 0.2890 0.144 Uiso 1 1 calc R . .
C119 C 0.9205(11) -0.0110(4) 0.3993(3) 0.079(4) Uani 1 1 d D . .
H11H H 0.9264 0.0137 0.4121 0.119 Uiso 1 1 calc R . .
H11I H 0.9840 -0.0194 0.3917 0.119 Uiso 1 1 calc R . .
H11J H 0.8927 -0.0325 0.4127 0.119 Uiso 1 1 calc R . .
C120 C 0.8337(12) 0.0740(4) 0.3844(4) 0.084(4) Uani 1 1 d D . .
H12D H 0.8710 0.0655 0.4033 0.126 Uiso 1 1 calc R . .
H12E H 0.7733 0.0862 0.3916 0.126 Uiso 1 1 calc R . .
H12F H 0.8706 0.0939 0.3720 0.126 Uiso 1 1 calc R . .
N9 N 0.9017(7) 0.2417(3) 0.1624(2) 0.088(4) Uani 1 1 d G . .
C121 C 0.8829(10) 0.2551(3) 0.1944(3) 0.128(8) Uani 1 1 d G . .
H12G H 0.8909 0.2827 0.1998 0.153 Uiso 1 1 calc R . .
C122 C 0.8521(10) 0.2271(4) 0.21816(19) 0.096(5) Uani 1 1 d G . .
H12H H 0.8395 0.2360 0.2395 0.115 Uiso 1 1 calc R . .
C123 C 0.8402(9) 0.1857(3) 0.2100(2) 0.086(5) Uani 1 1 d G . .
C124 C 0.8590(10) 0.1723(2) 0.1781(3) 0.102(6) Uani 1 1 d G . .
H12I H 0.8510 0.1447 0.1727 0.123 Uiso 1 1 calc R . .
C125 C 0.8898(9) 0.2003(3) 0.1543(2) 0.089(5) Uani 1 1 d G . .
H12J H 0.9023 0.1914 0.1329 0.107 Uiso 1 1 calc R . .
C126 C 0.8107(11) 0.1571(4) 0.2372(3) 0.069(4) Uani 1 1 d . . .
C127 C 0.7092(11) 0.1517(5) 0.2442(4) 0.083(5) Uani 1 1 d . . .
C128 C 0.6805(12) 0.1277(5) 0.2711(3) 0.081(4) Uani 1 1 d . . .
C129 C 0.7527(12) 0.1077(4) 0.2914(3) 0.070(4) Uani 1 1 d . . .
C130 C 0.8471(10) 0.1121(5) 0.2833(3) 0.071(4) Uani 1 1 d D . .
C131 C 0.8791(9) 0.1355(5) 0.2565(4) 0.069(4) Uani 1 1 d D . .
C132 C 0.9868(9) 0.1407(5) 0.2457(3) 0.074(4) Uani 1 1 d D . .
H13D H 1.0284 0.1253 0.2602 0.112 Uiso 1 1 calc R . .
H13E H 1.0043 0.1693 0.2465 0.112 Uiso 1 1 calc R . .
H13F H 0.9945 0.1306 0.2236 0.112 Uiso 1 1 calc R . .
C133 C 0.9262(9) 0.0897(5) 0.3045(4) 0.090(5) Uani 1 1 d D . .
H13G H 0.9901 0.0961 0.2960 0.136 Uiso 1 1 calc R . .
H13H H 0.9157 0.0605 0.3035 0.136 Uiso 1 1 calc R . .
H13I H 0.9214 0.0988 0.3269 0.136 Uiso 1 1 calc R . .
C134 C 0.5683(12) 0.1234(7) 0.2781(5) 0.116(7) Uani 1 1 d . . .
H13J H 0.5584 0.1046 0.2962 0.175 Uiso 1 1 calc R . .
H13K H 0.5361 0.1129 0.2588 0.175 Uiso 1 1 calc R . .
H13L H 0.5416 0.1499 0.2837 0.175 Uiso 1 1 calc R . .
C135 C 0.6325(13) 0.1722(7) 0.2236(5) 0.120(7) Uani 1 1 d . . .
H13M H 0.5688 0.1657 0.2321 0.180 Uiso 1 1 calc R . .
H13N H 0.6374 0.1626 0.2013 0.180 Uiso 1 1 calc R . .
H13O H 0.6420 0.2016 0.2241 0.180 Uiso 1 1 calc R . .
S1 S 0.9286(4) -0.26669(17) 0.43374(12) 0.1046(15) Uani 1 1 d DU . .
O1 O 0.8594(10) -0.2419(4) 0.4147(3) 0.114(4) Uani 1 1 d D . .
O2 O 0.8894(10) -0.3081(3) 0.4440(4) 0.128(4) Uani 1 1 d DU . .
O3 O 1.0269(9) -0.2684(5) 0.4220(3) 0.127(4) Uani 1 1 d D . .
C136 C 0.935(2) -0.2407(7) 0.4720(4) 0.123(7) Uani 1 1 d DU . .
F1 F 0.9634(11) -0.2012(4) 0.4666(4) 0.160(5) Uani 1 1 d U . .
F2 F 0.8431(13) -0.2394(4) 0.4856(3) 0.160(5) Uani 1 1 d . . .
F3 F 0.9921(15) -0.2574(5) 0.4931(3) 0.193(7) Uani 1 1 d U . .
S3 S 0.0364(4) 0.74800(17) 0.06714(11) 0.1084(15) Uani 1 1 d D . .
O7 O 0.0640(19) 0.7073(6) 0.0809(6) 0.216(9) Uiso 1 1 d D . .
O8 O 0.1120(11) 0.7570(5) 0.0442(4) 0.147(5) Uiso 1 1 d D . .
O9 O -0.0639(10) 0.7516(5) 0.0563(4) 0.148(5) Uiso 1 1 d D . .
C138 C 0.0557(19) 0.7789(8) 0.1008(5) 0.187(11) Uiso 1 1 d D . .
F7 F 0.0053(17) 0.7700(7) 0.1291(6) 0.236(8) Uiso 1 1 d D . .
F8 F 0.0294(19) 0.8179(7) 0.0912(6) 0.238(8) Uiso 1 1 d D . .
F9 F 0.1536(17) 0.7820(7) 0.1105(5) 0.231(8) Uiso 1 1 d D . .
S2 S 0.7577(8) 0.3887(3) 0.2146(2) 0.210(4) Uiso 1 1 d D . .
O4 O 0.773(2) 0.3952(8) 0.2515(4) 0.264(12) Uiso 1 1 d D . .
O5 O 0.8150(19) 0.4225(8) 0.1971(7) 0.301 Uiso 1 1 d D . .
O6 O 0.7970(18) 0.3480(6) 0.2039(6) 0.255(11) Uiso 1 1 d D . .
C137 C 0.6317(12) 0.3926(8) 0.2060(6) 0.350 Uiso 1 1 d D . .
F4 F 0.5712(16) 0.3696(8) 0.2246(7) 0.307 Uiso 1 1 d D . .
F5 F 0.5863(19) 0.4287(8) 0.2092(7) 0.350 Uiso 1 1 d D . .
F6 F 0.5944(18) 0.3817(9) 0.1763(6) 0.320 Uiso 1 1 d D . .
N10 N 0.644(2) 0.4809(11) 0.0670(8) 0.122(10) Uiso 0.50 1 d PD . .
N10A N 0.8644(19) 0.4266(8) 0.0848(6) 0.082(7) Uiso 0.50 1 d PD . .
C139 C 0.705(3) 0.4754(16) 0.0908(10) 0.291(17) Uiso 1 1 d D . .
C140 C 0.812(3) 0.4561(14) 0.0964(11) 0.291(17) Uiso 1 1 d D . .
N11 N 0.3042(17) 0.1012(7) 0.5581(5) 0.164(5) Uiso 1 1 d D . .
C141 C 0.364(2) 0.1103(9) 0.5340(6) 0.164(5) Uiso 1 1 d D . .
C142 C 0.412(2) 0.0828(9) 0.5046(6) 0.164(5) Uiso 1 1 d D . .
N12 N 0.723(3) 0.5278(10) 0.8401(9) 0.259(15) Uiso 1 1 d D . .
C143 C 0.692(2) 0.5631(9) 0.8453(7) 0.166(10) Uiso 1 1 d D . .
C144 C 0.708(2) 0.6038(8) 0.8645(6) 0.158(9) Uiso 1 1 d D . .
N13 N 0.3938(16) 0.3577(7) 0.1473(5) 0.150(7) Uiso 1 1 d D . .
C145 C 0.4259(19) 0.3921(7) 0.1419(6) 0.142(8) Uiso 1 1 d D . .
C146 C 0.475(3) 0.4352(9) 0.1407(9) 0.211(14) Uiso 1 1 d D . .
N14 N 1.020(2) 0.5497(9) 0.0146(6) 0.183(9) Uiso 1 1 d D . .
C147 C 0.995(3) 0.5811(11) 0.0305(9) 0.214(14) Uiso 1 1 d D . .
C148 C 0.952(4) 0.6161(13) 0.0523(11) 0.254(18) Uiso 1 1 d D . .
N15 N 0.2194(16) 0.3978(6) 0.8684(5) 0.153(7) Uiso 1 1 d D . .
C149 C 0.1622(16) 0.4263(7) 0.8616(5) 0.128(7) Uiso 1 1 d D . .
C150 C 0.078(2) 0.4300(11) 0.8344(7) 0.193(12) Uiso 1 1 d D . .
N16 N 0.921(3) 0.2934(10) 0.6771(10) 0.265(15) Uiso 1 1 d D . .
C151 C 0.900(7) 0.2557(12) 0.683(3) 0.56(8) Uiso 1 1 d D . .
C152 C 0.962(3) 0.2193(9) 0.6702(8) 0.196(12) Uiso 1 1 d D . .
N17 N -0.0762(11) 0.2733(5) 0.8105(4) 0.032(4) Uiso 0.50 1 d PD . .
N17A N 0.1461(12) 0.2437(6) 0.8514(4) 0.049(5) Uiso 0.50 1 d PD . .
C153 C -0.035(2) 0.2496(9) 0.8311(8) 0.215(14) Uiso 1 1 d D . .
C154 C 0.0567(14) 0.2572(7) 0.8514(5) 0.129(7) Uiso 1 1 d D . .
N18 N 0.5135(11) 0.0139(4) 0.7669(3) 0.097(4) Uiso 1 1 d D . .
C155 C 0.441(3) 0.0097(12) 0.7468(10) 0.28(2) Uiso 1 1 d D . .
C156 C 0.3584(11) -0.0258(5) 0.7413(4) 0.078(4) Uiso 1 1 d D . .
O12 O 0.7551(15) 0.4348(6) 0.9182(5) 0.085(6) Uiso 0.50 1 d P . .
O13 O 0.9567(18) 0.4615(7) 0.9171(7) 0.100(7) Uiso 0.50 1 d P . .
O13A O 0.950(3) 0.4701(11) 0.9387(10) 0.151(11) Uiso 0.50 1 d P . .
O14 O 0.866(3) 0.5341(11) 0.1555(9) 0.292(14) Uiso 1 1 d . . .
O15 O 0.269(3) 0.2124(12) 0.6952(10) 0.321(16) Uiso 1 1 d . . .
O16 O 0.028(3) 0.0141(12) 0.7170(10) 0.320(17) Uiso 1 1 d . . .
O17 O 0.029(3) 0.7214(11) 0.1924(9) 0.293(14) Uiso 1 1 d . . .
O18 O 0.213(3) 0.8698(11) 0.7412(9) 0.288(14) Uiso 1 1 d . . .

loop_
_atom_site_aniso_label
_atom_site_aniso_U_11
_atom_site_aniso_U_22
_atom_site_aniso_U_33
_atom_site_aniso_U_23
_atom_site_aniso_U_13
_atom_site_aniso_U_12
Ag1 0.0805(7) 0.0807(8) 0.0968(8) -0.0272(7) -0.0099(6) 0.0088(6)
Ag2 0.1466(12) 0.0624(8) 0.1314(11) -0.0098(7) 0.0698(10) 0.0036(8)
Ag3 0.0779(7) 0.0763(8) 0.0977(8) -0.0282(6) -0.0156(6) 0.0169(6)
B1 0.055(9) 0.066(11) 0.073(10) -0.002(9) 0.000(9) 0.002(9)
B2 0.088(12) 0.048(11) 0.081(11) -0.020(9) -0.011(11) 0.033(10)
B3 0.063(9) 0.051(10) 0.044(8) 0.002(7) 0.006(7) 0.008(8)
N1 0.085(9) 0.122(13) 0.129(13) -0.038(11) 0.013(9) -0.027(10)
C1 0.092(13) 0.116(16) 0.115(14) 0.017(12) -0.019(12) -0.016(11)
C2 0.070(10) 0.114(15) 0.137(15) 0.009(13) -0.017(11) -0.006(11)
C3 0.071(10) 0.059(10) 0.130(15) -0.012(10) 0.004(11) -0.014(9)
C4 0.116(16) 0.20(2) 0.108(14) 0.055(16) -0.038(13) -0.059(17)
C5 0.20(2) 0.129(18) 0.132(16) 0.030(15) -0.073(19) -0.078(19)
C6 0.101(14) 0.076(11) 0.068(9) -0.001(9) 0.000(10) -0.012(10)
C7 0.062(9) 0.067(10) 0.098(11) 0.008(9) -0.001(9) -0.001(8)
C8 0.075(11) 0.067(9) 0.060(8) 0.004(8) -0.014(8) -0.020(8)
C9 0.068(9) 0.055(9) 0.042(7) 0.002(7) 0.011(7) 0.014(7)
C10 0.066(9) 0.058(9) 0.071(9) -0.003(8) -0.018(8) -0.012(8)
C11 0.054(9) 0.090(11) 0.077(9) -0.014(9) 0.020(8) -0.005(9)
C12 0.070(10) 0.123(15) 0.128(13) -0.054(12) -0.013(10) -0.011(10)
C13 0.076(10) 0.076(11) 0.105(11) -0.035(9) -0.006(9) 0.004(8)
C14 0.055(8) 0.086(11) 0.081(9) -0.003(8) 0.015(8) -0.002(8)
C15 0.046(8) 0.116(13) 0.112(12) -0.041(11) 0.000(8) -0.013(8)
N2 0.131(7) 0.117(6) 0.118(5) -0.014(5) -0.045(5) 0.037(5)
C16 0.131(7) 0.117(6) 0.118(5) -0.014(5) -0.045(5) 0.037(5)
C17 0.131(7) 0.117(6) 0.118(5) -0.014(5) -0.045(5) 0.037(5)
C18 0.131(7) 0.117(6) 0.118(5) -0.014(5) -0.045(5) 0.037(5)
C19 0.131(7) 0.117(6) 0.118(5) -0.014(5) -0.045(5) 0.037(5)
C20 0.131(7) 0.117(6) 0.118(5) -0.014(5) -0.045(5) 0.037(5)
C21 0.053(10) 0.067(10) 0.099(11) 0.011(9) -0.016(8) 0.015(8)
C22 0.065(10) 0.044(8) 0.082(9) -0.002(7) -0.020(8) 0.014(8)
C23 0.078(10) 0.041(8) 0.055(8) -0.002(7) 0.011(8) -0.009(8)
C24 0.074(10) 0.048(9) 0.071(9) -0.006(8) -0.003(8) 0.014(8)
C25 0.041(8) 0.070(10) 0.078(9) -0.009(8) 0.001(8) 0.013(7)
C26 0.059(10) 0.096(13) 0.080(10) -0.009(10) -0.003(8) -0.022(9)
C27 0.088(12) 0.114(15) 0.138(15) 0.015(12) -0.011(12) 0.004(11)
C28 0.078(10) 0.077(11) 0.099(11) 0.039(9) 0.012(9) 0.013(9)
C29 0.106(13) 0.071(11) 0.092(10) 0.015(9) -0.001(10) 0.012(10)
C30 0.111(13) 0.074(11) 0.119(12) 0.049(10) -0.002(11) -0.011(10)
N3 0.087(8) 0.058(7) 0.092(9) 0.021(8) -0.048(8) -0.012(7)
C31 0.087(11) 0.086(13) 0.066(9) 0.007(9) -0.026(9) -0.004(10)
C32 0.100(11) 0.059(11) 0.061(9) 0.014(8) -0.010(9) -0.001(9)
C33 0.075(9) 0.077(11) 0.046(7) 0.015(8) -0.007(7) -0.001(9)
C34 0.109(13) 0.070(12) 0.075(10) -0.008(9) 0.004(10) 0.018(10)
C35 0.112(13) 0.077(13) 0.055(8) -0.013(8) -0.004(9) -0.001(10)
C36 0.050(7) 0.057(9) 0.080(10) -0.013(8) 0.014(8) 0.004(7)
C37 0.052(8) 0.068(11) 0.053(8) 0.011(7) -0.009(7) 0.002(7)
C38 0.053(8) 0.063(11) 0.048(8) 0.018(7) 0.000(6) 0.021(7)
C39 0.050(7) 0.065(9) 0.047(8) -0.009(7) -0.003(6) -0.001(7)
C40 0.062(8) 0.038(9) 0.062(9) 0.007(7) 0.004(7) 0.004(7)
C41 0.042(7) 0.095(13) 0.056(8) 0.002(8) -0.015(6) 0.003(8)
C42 0.113(12) 0.078(10) 0.052(8) 0.025(7) -0.024(8) -0.011(9)
C43 0.076(9) 0.081(10) 0.065(9) 0.011(8) -0.007(8) 0.006(8)
C44 0.071(9) 0.097(12) 0.062(8) 0.009(8) 0.012(8) 0.023(8)
C45 0.097(11) 0.076(10) 0.045(7) -0.020(7) -0.020(8) 0.004(9)
N4 0.048(6) 0.072(9) 0.117(11) -0.007(7) 0.010(7) -0.008(6)
C46 0.130(15) 0.143(18) 0.054(9) 0.004(11) -0.026(10) 0.011(13)
C47 0.165(18) 0.080(13) 0.069(10) -0.020(10) -0.038(11) 0.039(12)
C48 0.082(10) 0.106(14) 0.047(9) -0.014(9) 0.013(8) -0.027(10)
C49 0.098(12) 0.074(11) 0.110(13) -0.013(11) 0.004(10) -0.029(10)
C50 0.089(10) 0.059(10) 0.059(8) -0.026(8) 0.005(7) -0.018(9)
C51 0.077(11) 0.081(11) 0.072(9) -0.003(8) 0.021(9) -0.012(9)
C52 0.091(13) 0.099(13) 0.091(11) -0.039(11) -0.002(10) -0.026(11)
C53 0.067(10) 0.074(11) 0.084(10) -0.032(9) -0.001(8) 0.001(8)
C54 0.076(11) 0.069(10) 0.065(8) -0.022(8) -0.001(9) 0.006(8)
C55 0.097(13) 0.089(12) 0.052(8) -0.001(8) 0.021(9) -0.014(10)
C56 0.063(10) 0.069(10) 0.070(9) -0.011(8) 0.023(8) -0.016(8)
C57 0.080(10) 0.100(13) 0.065(8) -0.030(8) 0.003(8) -0.004(9)
C58 0.077(10) 0.095(12) 0.085(10) -0.036(9) -0.006(9) 0.013(9)
C59 0.068(10) 0.110(14) 0.121(13) -0.052(11) -0.004(10) 0.014(10)
C60 0.066(10) 0.150(18) 0.169(17) -0.105(16) 0.010(12) -0.004(11)
N5 0.163(13) 0.076(10) 0.097(11) -0.020(8) 0.030(10) -0.005(10)
C61 0.071(10) 0.092(13) 0.126(15) -0.040(12) 0.004(11) -0.023(10)
C62 0.068(9) 0.064(10) 0.076(9) -0.008(8) -0.004(9) -0.017(8)
C63 0.093(12) 0.055(9) 0.087(11) -0.007(8) 0.025(10) -0.009(9)
C64 0.165(19) 0.135(17) 0.054(10) 0.007(10) 0.011(12) -0.003(15)
C65 0.157(16) 0.151(19) 0.062(10) 0.005(12) 0.010(12) -0.003(15)
C66 0.057(9) 0.095(14) 0.071(9) -0.007(9) 0.004(8) 0.009(10)
C67 0.106(13) 0.068(12) 0.061(9) -0.021(9) -0.026(10) 0.011(11)
C68 0.073(9) 0.059(10) 0.044(7) 0.009(7) 0.005(8) -0.002(8)
C69 0.082(10) 0.063(11) 0.051(8) 0.003(7) -0.008(8) 0.015(9)
C70 0.059(8) 0.051(9) 0.087(9) -0.009(8) 0.047(8) -0.003(7)
C71 0.102(13) 0.079(12) 0.066(9) 0.004(8) -0.022(10) 0.003(11)
C72 0.081(10) 0.059(10) 0.135(13) 0.007(10) 0.001(10) 0.002(9)
C73 0.100(12) 0.082(12) 0.125(13) 0.000(10) -0.014(12) -0.005(10)
C74 0.094(10) 0.079(12) 0.052(8) 0.001(8) 0.003(8) 0.005(9)
C75 0.067(9) 0.061(10) 0.096(10) 0.000(8) 0.013(8) 0.010(8)
N6 0.087(4) 0.096(5) 0.078(4) 0.006(3) 0.003(3) -0.013(4)
C76 0.087(4) 0.096(5) 0.078(4) 0.006(3) 0.003(3) -0.013(4)
C77 0.087(4) 0.096(5) 0.078(4) 0.006(3) 0.003(3) -0.013(4)
C78 0.087(4) 0.096(5) 0.078(4) 0.006(3) 0.003(3) -0.013(4)
C79 0.087(4) 0.096(5) 0.078(4) 0.006(3) 0.003(3) -0.013(4)
C80 0.087(4) 0.096(5) 0.078(4) 0.006(3) 0.003(3) -0.013(4)
C81 0.079(9) 0.065(10) 0.037(7) -0.010(7) -0.002(7) -0.001(8)
C82 0.101(11) 0.063(11) 0.062(10) 0.005(8) 0.032(9) 0.003(10)
C83 0.082(10) 0.074(11) 0.049(8) 0.012(8) -0.012(8) 0.000(9)
C84 0.087(10) 0.076(11) 0.040(8) -0.002(8) 0.014(8) 0.021(9)
C85 0.088(9) 0.079(11) 0.038(8) -0.011(8) 0.020(8) 0.014(9)
C86 0.080(9) 0.068(10) 0.047(8) -0.002(8) 0.009(8) -0.009(8)
C87 0.115(13) 0.102(14) 0.096(11) -0.027(10) -0.039(11) 0.000(11)
C88 0.145(15) 0.064(10) 0.056(8) 0.011(8) -0.010(9) -0.010(10)
C89 0.116(13) 0.090(11) 0.057(8) -0.009(8) 0.008(9) -0.019(10)
C90 0.173(18) 0.077(11) 0.064(9) 0.006(9) -0.010(11) 0.018(12)
N7 0.111(9) 0.063(9) 0.120(11) -0.001(8) 0.044(10) -0.031(8)
C91 0.078(10) 0.064(10) 0.128(14) -0.002(10) -0.010(12) -0.005(9)
C92 0.063(10) 0.071(10) 0.078(9) -0.030(8) 0.008(9) -0.005(8)
C93 0.092(12) 0.042(8) 0.068(10) 0.006(7) 0.007(9) -0.020(8)
C94 0.076(10) 0.059(10) 0.100(11) -0.027(8) 0.019(10) 0.017(8)
C95 0.141(12) 0.109(16) 0.125(15) -0.043(13) 0.005(14) -0.010(14)
C96 0.066(9) 0.047(9) 0.070(8) -0.007(8) 0.013(8) 0.001(8)
C97 0.105(12) 0.032(8) 0.083(10) 0.007(8) 0.008(10) 0.013(9)
C98 0.081(10) 0.064(11) 0.083(10) 0.001(9) 0.014(9) -0.006(9)
C99 0.080(10) 0.051(10) 0.071(9) 0.011(8) 0.001(8) 0.005(8)
C100 0.063(8) 0.037(8) 0.056(7) 0.003(7) 0.006(7) -0.011(7)
C101 0.053(8) 0.065(10) 0.056(8) -0.004(7) 0.002(7) -0.002(7)
C102 0.084(10) 0.067(10) 0.091(10) 0.013(8) 0.046(9) 0.015(9)
C103 0.059(8) 0.111(14) 0.064(8) -0.007(9) 0.023(7) 0.015(9)
C104 0.101(11) 0.049(9) 0.104(11) -0.001(8) 0.056(10) 0.000(9)
C105 0.099(11) 0.050(10) 0.125(12) -0.009(9) 0.003(10) -0.004(9)
N8 0.059(7) 0.062(7) 0.076(7) -0.003(6) 0.025(6) 0.010(6)
C106 0.082(11) 0.069(11) 0.078(9) 0.008(8) -0.017(9) 0.017(9)
C107 0.076(9) 0.080(11) 0.047(7) 0.006(7) 0.023(7) 0.004(9)
C108 0.109(13) 0.047(10) 0.081(10) -0.018(8) 0.010(10) 0.021(9)
C109 0.075(10) 0.080(12) 0.080(10) 0.006(8) 0.025(9) 0.027(9)
C110 0.089(11) 0.076(12) 0.103(11) -0.017(10) 0.034(10) 0.005(11)
C111 0.111(13) 0.093(14) 0.077(11) 0.005(11) 0.048(11) 0.001(11)
C112 0.074(9) 0.074(11) 0.045(8) 0.015(8) -0.009(7) -0.008(8)
C113 0.058(8) 0.064(10) 0.055(9) 0.003(7) 0.016(8) 0.004(8)
C114 0.068(9) 0.086(12) 0.051(9) 0.014(8) 0.019(8) 0.018(8)
C115 0.091(10) 0.068(11) 0.052(8) -0.010(8) 0.032(8) 0.006(9)
C116 0.089(10) 0.089(12) 0.037(7) 0.000(7) -0.016(8) 0.056(9)
C117 0.102(11) 0.074(10) 0.047(8) -0.004(7) -0.007(8) -0.011(9)
C118 0.126(14) 0.082(12) 0.080(10) -0.010(9) 0.011(10) 0.023(11)
C119 0.089(10) 0.065(10) 0.084(10) -0.006(8) 0.009(9) -0.002(8)
C120 0.093(11) 0.087(12) 0.072(9) -0.001(9) 0.003(8) -0.016(9)
N9 0.069(7) 0.061(9) 0.134(13) 0.024(8) -0.004(8) 0.006(7)
C121 0.22(2) 0.107(15) 0.051(10) -0.012(11) -0.048(13) -0.046(16)
C122 0.143(15) 0.090(14) 0.055(9) 0.012(9) 0.000(9) -0.028(11)
C123 0.091(11) 0.066(12) 0.100(13) 0.020(10) -0.005(10) -0.016(9)
C124 0.167(18) 0.054(10) 0.085(11) 0.020(10) 0.011(12) 0.012(11)
C125 0.101(12) 0.085(13) 0.082(10) 0.000(10) 0.026(9) 0.004(10)
C126 0.071(10) 0.053(9) 0.082(9) 0.010(8) 0.009(9) -0.006(8)
C127 0.074(11) 0.073(11) 0.101(11) 0.031(10) 0.004(9) 0.007(9)
C128 0.085(11) 0.101(12) 0.057(8) 0.023(9) -0.011(9) -0.018(10)
C129 0.087(12) 0.056(9) 0.068(9) 0.011(7) 0.016(9) 0.022(8)
C130 0.064(10) 0.083(11) 0.065(9) 0.012(8) 0.024(8) 0.008(8)
C131 0.071(10) 0.062(10) 0.074(9) -0.006(8) 0.010(9) 0.011(8)
C132 0.057(8) 0.080(11) 0.086(9) 0.031(8) -0.005(8) -0.007(7)
C133 0.054(9) 0.117(13) 0.100(11) 0.050(10) 0.011(8) 0.021(9)
C134 0.077(12) 0.154(18) 0.119(14) 0.033(13) 0.018(10) 0.049(12)
C135 0.092(12) 0.165(19) 0.102(12) 0.070(13) 0.002(10) 0.047(13)
S1 0.095(3) 0.128(4) 0.091(3) -0.012(3) -0.004(3) -0.001(3)
O1 0.138(10) 0.082(8) 0.124(9) 0.030(7) -0.021(8) -0.002(8)
O2 0.120(9) 0.071(7) 0.194(13) -0.016(8) 0.004(9) -0.005(7)
O3 0.122(11) 0.133(11) 0.125(9) -0.018(8) 0.001(8) 0.005(8)
C136 0.17(2) 0.120(13) 0.079(12) 0.005(12) 0.011(12) 0.051(14)
F1 0.165(11) 0.126(9) 0.188(11) -0.062(9) -0.005(10) -0.011(9)
F2 0.205(14) 0.157(11) 0.118(8) 0.006(8) 0.056(9) 0.043(10)
F3 0.29(2) 0.203(15) 0.087(7) 0.018(8) -0.069(10) 0.015(13)
S3 0.128(4) 0.115(4) 0.083(3) 0.020(3) -0.003(3) 0.012(3)

loop_
_atom_type_symbol
_atom_type_description
_atom_type_scat_dispersion_real
_atom_type_scat_dispersion_imag
_atom_type_scat_source
C C 0.0181 0.0091 'International Tables Vol C Tables 4.2.6.8 and 6.1.1.4'
H H 0.0000 0.0000 'International Tables Vol C Tables 4.2.6.8 and 6.1.1.4'
N N 0.0311 0.0180 'International Tables Vol C Tables 4.2.6.8 and 6.1.1.4'
O O 0.0492 0.0322 'International Tables Vol C Tables 4.2.6.8 and 6.1.1.4'
Ag Ag 0.1306 4.2820 'International Tables Vol C Tables 4.2.6.8 and 6.1.1.4'
B B 0.0090 0.0039 'International Tables Vol C Tables 4.2.6.8 and 6.1.1.4'
S S 0.3331 0.5567 'International Tables Vol C Tables 4.2.6.8 and 6.1.1.4'
F F 0.0727 0.0534 'International Tables Vol C Tables 4.2.6.8 and 6.1.1.4'

loop_
_geom_angle_atom_site_label_1
_geom_angle_atom_site_label_2
_geom_angle_atom_site_label_3
_geom_angle
_geom_angle_site_symmetry_1
_geom_angle_site_symmetry_3
_geom_angle_publ_flag
N4 Ag1 N6 121.5(4) . 3_456 ?
N4 Ag1 N1 122.6(4) . . ?
N6 Ag1 N1 106.7(4) 3_456 . ?
N3 Ag2 N5 119.6(4) 2_564 . ?
N3 Ag2 N7 126.3(3) 2_564 . ?
N5 Ag2 N7 113.6(4) . . ?
N9 Ag3 N8 126.0(4) 3_745 . ?
N9 Ag3 N2 111.9(4) 3_745 3_746 ?
N8 Ag3 N2 101.7(4) . 3_746 ?
N9 Ag3 O3 94.9(4) 3_745 . ?
N8 Ag3 O3 130.1(4) . . ?
N2 Ag3 O3 84.9(4) 3_746 . ?
C24 B1 C39 123.5(13) . . ?
C24 B1 C9 117.3(13) . . ?
C39 B1 C9 119.0(12) . . ?
C84 B2 C69 124.9(12) . . ?
C84 B2 C54 119.6(14) . . ?
C69 B2 C54 115.4(14) . . ?
C114 B3 C129 121.0(11) . . ?
C114 B3 C99 119.1(11) . . ?
C129 B3 C99 119.9(11) . . ?
C1 N1 C5 120.0 . . ?
C1 N1 Ag1 121.9(7) . . ?
C5 N1 Ag1 117.0(7) . . ?
N1 C1 C2 120.0 . . ?
C3 C2 C1 120.0 . . ?
C4 C3 C2 120.0 . . ?
C4 C3 C6 120.0(10) . . ?
C2 C3 C6 120.0(10) . . ?
C3 C4 C5 120.0 . . ?
C4 C5 N1 120.0 . . ?
C7 C6 C11 121.1(15) . . ?
C7 C6 C3 119.7(15) . . ?
C11 C6 C3 118.7(13) . . ?
C8 C7 C6 118.4(14) . . ?
C8 C7 C15 120.8(14) . . ?
C6 C7 C15 120.7(14) . . ?
C7 C8 C9 119.9(13) . . ?
C7 C8 C14 120.3(13) . . ?
C9 C8 C14 119.8(11) . . ?
C10 C9 C8 119.4(12) . . ?
C10 C9 B1 120.8(12) . . ?
C8 C9 B1 119.4(11) . . ?
C9 C10 C11 121.1(13) . . ?
C9 C10 C13 119.4(12) . . ?
C11 C10 C13 119.4(12) . . ?
C10 C11 C6 119.9(13) . . ?
C10 C11 C12 122.9(13) . . ?
C6 C11 C12 117.1(13) . . ?
C16 N2 C20 120.0 . . ?
C16 N2 Ag3 114.7(5) . 3_756 ?
C20 N2 Ag3 125.2(5) . 3_756 ?
C17 C16 N2 120.0 . . ?
C18 C17 C16 120.0 . . ?
C17 C18 C19 120.0 . . ?
C17 C18 C21 116.0(9) . . ?
C19 C18 C21 124.0(9) . . ?
C18 C19 C20 120.0 . . ?
C19 C20 N2 120.0 . . ?
C22 C21 C26 121.3(13) . . ?
C22 C21 C18 119.2(14) . . ?
C26 C21 C18 119.5(15) . . ?
C21 C22 C23 121.5(12) . . ?
C21 C22 C30 116.5(13) . . ?
C23 C22 C30 122.0(13) . . ?
C22 C23 C24 120.2(12) . . ?
C22 C23 C29 122.6(12) . . ?
C24 C23 C29 117.1(12) . . ?
C25 C24 C23 118.1(12) . . ?
C25 C24 B1 118.1(12) . . ?
C23 C24 B1 123.7(13) . . ?
C24 C25 C26 119.5(13) . . ?
C24 C25 C28 119.6(12) . . ?
C26 C25 C28 120.8(12) . . ?
C21 C26 C25 119.0(13) . . ?
C21 C26 C27 117.5(15) . . ?
C25 C26 C27 123.5(15) . . ?
C31 N3 C35 120.0 . . ?
C31 N3 Ag2 118.9(7) . 2_565 ?
C35 N3 Ag2 121.0(7) . 2_565 ?
C32 C31 N3 120.0 . . ?
C31 C32 C33 120.0 . . ?
C34 C33 C32 120.0 . . ?
C34 C33 C36 117.8(9) . . ?
C32 C33 C36 122.2(9) . . ?
C33 C34 C35 120.0 . . ?
C34 C35 N3 120.0 . . ?
C37 C36 C41 119.5(13) . . ?
C37 C36 C33 121.1(12) . . ?
C41 C36 C33 119.3(12) . . ?
C38 C37 C36 119.9(12) . . ?
C38 C37 C45 123.3(12) . . ?
C36 C37 C45 116.4(12) . . ?
C37 C38 C39 122.9(11) . . ?
C37 C38 C44 120.2(12) . . ?
C39 C38 C44 116.9(12) . . ?
C38 C39 C40 117.3(11) . . ?
C38 C39 B1 123.1(12) . . ?
C40 C39 B1 119.2(11) . . ?
C41 C40 C39 120.3(11) . . ?
C41 C40 C43 117.8(11) . . ?
C39 C40 C43 122.0(11) . . ?
C40 C41 C36 119.7(12) . . ?
C40 C41 C42 120.6(12) . . ?
C36 C41 C42 119.6(14) . . ?
C46 N4 C50 120.0 . . ?
C46 N4 Ag1 121.7(5) . . ?
C50 N4 Ag1 117.8(5) . . ?
C47 C46 N4 120.0 . . ?
C46 C47 C48 120.0 . . ?
C49 C48 C47 120.0 . . ?
C49 C48 C51 119.9(9) . . ?
C47 C48 C51 120.1(9) . . ?
C50 C49 C48 120.0 . . ?
C49 C50 N4 120.0 . . ?
C52 C51 C56 124.4(14) . . ?
C52 C51 C48 118.8(14) . . ?
C56 C51 C48 116.7(13) . . ?
C51 C52 C53 119.1(15) . . ?
C51 C52 C60 122.8(14) . . ?
C53 C52 C60 118.1(15) . . ?
C54 C53 C52 118.8(14) . . ?
C54 C53 C59 123.9(12) . . ?
C52 C53 C59 117.4(14) . . ?
C55 C54 C53 120.0(12) . . ?
C55 C54 B2 119.9(13) . . ?
C53 C54 B2 119.4(13) . . ?
C54 C55 C56 122.9(14) . . ?
C54 C55 C58 123.7(13) . . ?
C56 C55 C58 112.8(14) . . ?
C55 C56 C51 114.6(14) . . ?
C55 C56 C57 124.6(13) . . ?
C51 C56 C57 120.8(13) . . ?
C61 N5 C65 120.0 . . ?
C61 N5 Ag2 116.7(7) . . ?
C65 N5 Ag2 123.0(8) . . ?
C62 C61 N5 120.0 . . ?
C61 C62 C63 120.0 . . ?
C64 C63 C62 120.0 . . ?
C64 C63 C66 118.7(10) . . ?
C62 C63 C66 121.1(9) . . ?
C63 C64 C65 120.0 . . ?
C64 C65 N5 120.0 . . ?
C67 C66 C71 118.7(15) . . ?
C67 C66 C63 122.6(14) . . ?
C71 C66 C63 118.7(15) . . ?
C68 C67 C66 120.7(15) . . ?
C68 C67 C75 123.1(15) . . ?
C66 C67 C75 116.0(16) . . ?
C67 C68 C69 120.3(13) . . ?
C67 C68 C74 117.3(14) . . ?
C69 C68 C74 122.2(13) . . ?
C70 C69 C68 119.4(13) . . ?
C70 C69 B2 120.5(12) . . ?
C68 C69 B2 120.1(12) . . ?
C71 C70 C69 120.6(13) . . ?
C71 C70 C73 117.5(14) . . ?
C69 C70 C73 121.8(12) . . ?
C70 C71 C66 120.2(14) . . ?
C70 C71 C72 117.8(15) . . ?
C66 C71 C72 122.0(16) . . ?
C76 N6 C80 120.0 . . ?
C76 N6 Ag1 118.3(5) . 3_446 ?
C80 N6 Ag1 121.6(5) . 3_446 ?
N6 C76 C77 120.0 . . ?
C78 C77 C76 120.0 . . ?
C77 C78 C79 120.0 . . ?
C77 C78 C81 119.7(8) . . ?
C79 C78 C81 120.3(8) . . ?
C80 C79 C78 120.0 . . ?
C79 C80 N6 120.0 . . ?
C86 C81 C82 119.8(12) . . ?
C86 C81 C78 122.9(12) . . ?
C82 C81 C78 117.3(12) . . ?
C83 C82 C81 119.2(11) . . ?
C83 C82 C90 123.2(14) . . ?
C81 C82 C90 117.6(14) . . ?
C82 C83 C84 121.6(12) . . ?
C82 C83 C89 118.6(13) . . ?
C84 C83 C89 119.8(14) . . ?
C83 C84 C85 117.5(13) . . ?
C83 C84 B2 120.2(13) . . ?
C85 C84 B2 122.1(13) . . ?
C86 C85 C84 121.4(12) . . ?
C86 C85 C88 120.4(13) . . ?
C84 C85 C88 117.7(13) . . ?
C81 C86 C85 120.3(13) . . ?
C81 C86 C87 118.9(13) . . ?
C85 C86 C87 120.7(14) . . ?
C91 N7 C95 120.0 . . ?
C91 N7 Ag2 118.7(7) . . ?
C95 N7 Ag2 121.0(7) . . ?
C92 C91 N7 120.0 . . ?
C91 C92 C93 120.0 . . ?
C94 C93 C92 120.0 . . ?
C94 C93 C96 118.7(9) . . ?
C92 C93 C96 121.2(9) . . ?
C93 C94 C95 120.0 . . ?
C94 C95 N7 120.0 . . ?
C97 C96 C101 119.4(12) . . ?
C97 C96 C93 120.1(12) . . ?
C101 C96 C93 120.3(12) . . ?
C96 C97 C98 121.8(13) . . ?
C96 C97 C105 116.2(13) . . ?
C98 C97 C105 121.9(15) . . ?
C99 C98 C97 119.5(13) . . ?
C99 C98 C104 119.1(13) . . ?
C97 C98 C104 121.4(13) . . ?
C98 C99 C100 118.2(12) . . ?
C98 C99 B3 119.2(13) . . ?
C100 C99 B3 122.6(12) . . ?
C101 C100 C99 121.8(12) . . ?
C101 C100 C103 120.2(12) . . ?
C99 C100 C103 118.0(12) . . ?
C100 C101 C96 118.9(12) . . ?
C100 C101 C102 121.0(13) . . ?
C96 C101 C102 119.8(12) . . ?
C106 N8 C110 120.0 . . ?
C106 N8 Ag3 123.5(5) . . ?
C110 N8 Ag3 116.5(5) . . ?
N8 C106 C107 120.0 . . ?
C106 C107 C108 120.0 . . ?
C109 C108 C107 120.0 . . ?
C109 C108 C111 118.6(8) . . ?
C107 C108 C111 121.4(8) . . ?
C110 C109 C108 120.0 . . ?
C109 C110 N8 120.0 . . ?
C116 C111 C112 121.2(15) . . ?
C116 C111 C108 122.8(15) . . ?
C112 C111 C108 116.0(15) . . ?
C113 C112 C111 118.1(12) . . ?
C113 C112 C119 123.0(13) . . ?
C111 C112 C119 118.9(14) . . ?
C114 C113 C112 119.6(13) . . ?
C114 C113 C120 118.9(13) . . ?
C112 C113 C120 121.3(12) . . ?
C113 C114 C115 119.2(13) . . ?
C113 C114 B3 119.5(14) . . ?
C115 C114 B3 121.2(13) . . ?
C116 C115 C114 122.2(14) . . ?
C116 C115 C117 120.9(12) . . ?
C114 C115 C117 116.8(13) . . ?
C115 C116 C111 119.7(14) . . ?
C115 C116 C118 121.4(12) . . ?
C111 C116 C118 119.0(14) . . ?
C121 N9 C125 120.0 . . ?
C121 N9 Ag3 120.2(6) . 3_755 ?
C125 N9 Ag3 119.8(6) . 3_755 ?
N9 C121 C122 120.0 . . ?
C121 C122 C123 120.0 . . ?
C124 C123 C122 120.0 . . ?
C124 C123 C126 123.0(10) . . ?
C122 C123 C126 117.0(10) . . ?
C123 C124 C125 120.0 . . ?
C124 C125 N9 120.0 . . ?
C131 C126 C127 118.3(12) . . ?
C131 C126 C123 122.7(13) . . ?
C127 C126 C123 119.0(13) . . ?
C128 C127 C126 119.8(14) . . ?
C128 C127 C135 119.2(15) . . ?
C126 C127 C135 120.9(14) . . ?
C127 C128 C129 120.3(14) . . ?
C127 C128 C134 117.8(14) . . ?
C129 C128 C134 121.8(13) . . ?
C130 C129 C128 118.3(12) . . ?
C130 C129 B3 121.7(13) . . ?
C128 C129 B3 119.5(13) . . ?
C129 C130 C131 123.3(12) . . ?
C129 C130 C133 119.0(12) . . ?
C131 C130 C133 117.7(12) . . ?
C130 C131 C126 119.8(11) . . ?
C130 C131 C132 125.3(13) . . ?
C126 C131 C132 114.8(12) . . ?
O3 S1 O1 116.9(9) . . ?
O3 S1 O2 113.2(9) . . ?
O1 S1 O2 113.9(8) . . ?
O3 S1 C136 105.3(11) . . ?
O1 S1 C136 103.7(9) . . ?
O2 S1 C136 101.6(11) . . ?
S1 O3 Ag3 109.4(8) . . ?
F3 C136 F1 109(2) . . ?
F3 C136 F2 107.4(18) . . ?
F1 C136 F2 107.1(17) . . ?
F3 C136 S1 114.9(15) . . ?
F1 C136 S1 108.9(14) . . ?
F2 C136 S1 108.8(17) . . ?
O8 S3 O9 118.3(10) . . ?
O8 S3 O7 104.1(13) . . ?
O9 S3 O7 115.3(13) . . ?
O8 S3 C138 106.9(12) . . ?
O9 S3 C138 109.9(12) . . ?
O7 S3 C138 100.4(14) . . ?
F7 C138 F8 107(2) . . ?
F7 C138 F9 105(2) . . ?
F8 C138 F9 105(2) . . ?
F7 C138 S3 117.9(19) . . ?
F8 C138 S3 105.8(17) . . ?
F9 C138 S3 114.5(18) . . ?
O6 S2 O4 111.2(12) . . ?
O6 S2 O5 108.4(12) . . ?
O4 S2 O5 106.7(12) . . ?
O6 S2 C137 111.0(12) . . ?
O4 S2 C137 108.6(12) . . ?
O5 S2 C137 110.9(12) . . ?
F5 C137 F4 98.5(17) . . ?
F5 C137 F6 98.1(16) . . ?
F4 C137 F6 97.0(17) . . ?
F5 C137 S2 120.0(18) . . ?
F4 C137 S2 116.7(17) . . ?
F6 C137 S2 121.7(18) . . ?
N10 C139 C140 139(3) . . ?
N10A C140 C139 138(4) . . ?
N11 C141 C142 133(3) . . ?
N12 C143 C144 146(3) . . ?
N13 C145 C146 171(3) . . ?
N14 C147 C148 171(4) . . ?
N15 C149 C150 131(2) . . ?
N16 C151 C152 123(3) . . ?
N17 C153 C154 128(3) . . ?
N17A C154 C153 136(2) . . ?
N18 C155 C156 134(3) . . ?

loop_
_geom_bond_atom_site_label_1
_geom_bond_atom_site_label_2
_geom_bond_distance
_geom_bond_site_symmetry_2
_geom_bond_publ_flag
Ag1 N4 2.201(7) . ?
Ag1 N6 2.250(7) 3_456 ?
Ag1 N1 2.272(9) . ?
Ag2 N3 2.246(7) 2_564 ?
Ag2 N5 2.271(8) . ?
Ag2 N7 2.280(7) . ?
Ag3 N9 2.246(7) 3_745 ?
Ag3 N8 2.269(6) . ?
Ag3 N2 2.303(7) 3_746 ?
Ag3 O3 2.598(15) . ?
B1 C24 1.53(2) . ?
B1 C39 1.58(2) . ?
B1 C9 1.60(2) . ?
B2 C84 1.57(2) . ?
B2 C69 1.58(2) . ?
B2 C54 1.62(2) . ?
B3 C114 1.57(2) . ?
B3 C129 1.59(2) . ?
B3 C99 1.62(2) . ?
N1 C1 1.3900 . ?
N1 C5 1.3900 . ?
C1 C2 1.3900 . ?
C2 C3 1.3900 . ?
C3 C4 1.3900 . ?
C3 C6 1.494(19) . ?
C4 C5 1.3900 . ?
C6 C7 1.40(2) . ?
C6 C11 1.41(2) . ?
C7 C8 1.39(2) . ?
C7 C15 1.54(2) . ?
C8 C9 1.46(2) . ?
C8 C14 1.56(2) . ?
C9 C10 1.365(18) . ?
C10 C11 1.38(2) . ?
C10 C13 1.54(2) . ?
C11 C12 1.57(2) . ?
N2 C16 1.3900 . ?
N2 C20 1.3900 . ?
N2 Ag3 2.303(7) 3_756 ?
C16 C17 1.3900 . ?
C17 C18 1.3900 . ?
C18 C19 1.3900 . ?
C18 C21 1.489(15) . ?
C19 C20 1.3900 . ?
C21 C22 1.35(2) . ?
C21 C26 1.38(2) . ?
C22 C23 1.388(19) . ?
C22 C30 1.59(2) . ?
C23 C24 1.421(19) . ?
C23 C29 1.545(15) . ?
C24 C25 1.42(2) . ?
C25 C26 1.44(2) . ?
C25 C28 1.480(19) . ?
C26 C27 1.55(2) . ?
N3 C31 1.3900 . ?
N3 C35 1.3900 . ?
N3 Ag2 2.246(7) 2_565 ?
C31 C32 1.3900 . ?
C32 C33 1.3900 . ?
C33 C34 1.3900 . ?
C33 C36 1.501(15) . ?
C34 C35 1.3900 . ?
C36 C37 1.394(18) . ?
C36 C41 1.426(19) . ?
C37 C38 1.368(18) . ?
C37 C45 1.570(19) . ?
C38 C39 1.386(18) . ?
C38 C44 1.583(18) . ?
C39 C40 1.449(17) . ?
C40 C41 1.376(18) . ?
C40 C43 1.524(19) . ?
C41 C42 1.545(19) . ?
N4 C46 1.3900 . ?
N4 C50 1.3900 . ?
C46 C47 1.3900 . ?
C47 C48 1.3900 . ?
C48 C49 1.3900 . ?
C48 C51 1.554(17) . ?
C49 C50 1.3900 . ?
C51 C52 1.34(2) . ?
C51 C56 1.45(2) . ?
C52 C53 1.44(2) . ?
C52 C60 1.49(2) . ?
C53 C54 1.42(2) . ?
C53 C59 1.52(2) . ?
C54 C55 1.38(2) . ?
C55 C56 1.42(2) . ?
C55 C58 1.55(2) . ?
C56 C57 1.47(2) . ?
N5 C61 1.3900 . ?
N5 C65 1.3900 . ?
C61 C62 1.3900 . ?
C62 C63 1.3900 . ?
C63 C64 1.3900 . ?
C63 C66 1.499(18) . ?
C64 C65 1.3900 . ?
C66 C67 1.41(2) . ?
C66 C71 1.42(2) . ?
C67 C68 1.37(2) . ?
C67 C75 1.51(2) . ?
C68 C69 1.418(19) . ?
C68 C74 1.50(2) . ?
C69 C70 1.387(19) . ?
C70 C71 1.39(2) . ?
C70 C73 1.55(2) . ?
C71 C72 1.54(2) . ?
N6 C76 1.3900 . ?
N6 C80 1.3900 . ?
N6 Ag1 2.250(7) 3_446 ?
C76 C77 1.3900 . ?
C77 C78 1.3900 . ?
C78 C79 1.3900 . ?
C78 C81 1.503(15) . ?
C79 C80 1.3900 . ?
C81 C86 1.350(19) . ?
C81 C82 1.48(2) . ?
C82 C83 1.36(2) . ?
C82 C90 1.549(15) . ?
C83 C84 1.39(2) . ?
C83 C89 1.555(15) . ?
C84 C85 1.45(2) . ?
C85 C86 1.365(19) . ?
C85 C88 1.563(15) . ?
C86 C87 1.53(2) . ?
N7 C91 1.3900 . ?
N7 C95 1.3900 . ?
C91 C92 1.3900 . ?
C92 C93 1.3900 . ?
C93 C94 1.3900 . ?
C93 C96 1.459(15) . ?
C94 C95 1.3900 . ?
C96 C97 1.39(2) . ?
C96 C101 1.420(18) . ?
C97 C98 1.41(2) . ?
C97 C105 1.56(2) . ?
C98 C99 1.40(2) . ?
C98 C104 1.544(15) . ?
C99 C100 1.45(2) . ?
C100 C101 1.383(18) . ?
C100 C103 1.461(19) . ?
C101 C102 1.48(2) . ?
N8 C106 1.3900 . ?
N8 C110 1.3900 . ?
C106 C107 1.3900 . ?
C107 C108 1.3900 . ?
C108 C109 1.3900 . ?
C108 C111 1.531(19) . ?
C109 C110 1.3900 . ?
C111 C116 1.36(2) . ?
C111 C112 1.43(2) . ?
C112 C113 1.418(19) . ?
C112 C119 1.547(15) . ?
C113 C114 1.376(19) . ?
C113 C120 1.54(2) . ?
C114 C115 1.41(2) . ?
C115 C116 1.344(18) . ?
C115 C117 1.55(2) . ?
C116 C118 1.547(15) . ?
N9 C121 1.3900 . ?
N9 C125 1.3900 . ?
N9 Ag3 2.246(7) 3_755 ?
C121 C122 1.3900 . ?
C122 C123 1.3900 . ?
C123 C124 1.3900 . ?
C123 C126 1.496(15) . ?
C124 C125 1.3900 . ?
C126 C131 1.41(2) . ?
C126 C127 1.43(2) . ?
C127 C128 1.40(2) . ?
C127 C135 1.50(2) . ?
C128 C129 1.44(2) . ?
C128 C134 1.56(2) . ?
C129 C130 1.34(2) . ?
C130 C131 1.397(19) . ?
C130 C133 1.557(15) . ?
C131 C132 1.544(15) . ?
S1 O3 1.426(13) . ?
S1 O1 1.461(11) . ?
S1 O2 1.503(12) . ?
S1 C136 1.766(16) . ?
C136 F3 1.28(2) . ?
C136 F1 1.35(3) . ?
C136 F2 1.37(3) . ?
S3 O8 1.420(14) . ?
S3 O9 1.443(14) . ?
S3 O7 1.483(17) . ?
S3 C138 1.714(18) . ?
C138 F7 1.367(18) . ?
C138 F8 1.372(18) . ?
C138 F9 1.396(18) . ?
S2 O6 1.490(16) . ?
S2 O4 1.524(16) . ?
S2 O5 1.525(16) . ?
S2 C137 1.760(15) . ?
C137 F5 1.331(19) . ?
C137 F4 1.345(19) . ?
C137 F6 1.357(19) . ?
N10 C139 1.290(19) . ?
N10A C140 1.28(2) . ?
C139 C140 1.60(2) . ?
N11 C141 1.305(18) . ?
C141 C142 1.629(19) . ?
N12 C143 1.238(19) . ?
C143 C144 1.549(19) . ?
N13 C145 1.218(17) . ?
C145 C146 1.548(19) . ?
N14 C147 1.250(19) . ?
C147 C148 1.56(2) . ?
N15 C149 1.243(17) . ?
C149 C150 1.593(19) . ?
N16 C151 1.27(2) . ?
C151 C152 1.54(2) . ?
N17 C153 1.266(18) . ?
N17A C154 1.298(17) . ?
C153 C154 1.522(19) . ?
N18 C155 1.293(19) . ?
C155 C156 1.626(19) . ?
O13 O13A 0.92(3) . ?
